data_1575446
loop_
_publ_author_name
'Losev, Mikhail A.'
'Yessengazin, Azamat'
'Fayzullin, Robert R.'
'Khaskin, Eugene'

_publ_section_title
;
 Synthesis of a series of PNC pincer ligand-supported Pt complexes, and an
 initial exploration of their reactivity.
;
_journal_issue 36
_journal_name_full 'Dalton transactions (Cambridge, England : 2003)'
_journal_page_first 13712
_journal_page_last 13721
_journal_paper_doi 10.1039/d5dt01800e
_journal_volume 54
_journal_year 2025
_chemical_formula_moiety 'C40 H60 Ag N2 O3 P2 Pt2, 3(B F4), C H2 Cl2, 2(H2 O)'
_chemical_formula_sum 'C41 H66 Ag B3 Cl2 F12 N2 O5 P2 Pt2'
_chemical_formula_weight 1558.27
_space_group_crystal_system monoclinic
_space_group_IT_number 14
_space_group_name_Hall '-P 2ybc'
_space_group_name_H-M_alt 'P 1 21/c 1'
_atom_sites_solution_hydrogens mixed
_audit_creation_method SHELXL-2018/3
_audit_update_record
;
2025-03-17 deposited with the CCDC.	2025-08-13 downloaded from the CCDC.
;
_cell_angle_alpha 90
_cell_angle_beta 90.2558(5)
_cell_angle_gamma 90
_cell_formula_units_Z 4
_cell_length_a 13.82467(8)
_cell_length_b 16.86122(13)
_cell_length_c 22.93789(15)
_cell_measurement_reflns_used 51720
_cell_measurement_temperature 100(2)
_cell_measurement_theta_max 79.3450
_cell_measurement_theta_min 3.2000
_cell_volume 5346.79(6)
_computing_cell_refinement 'CrysAlisPro 1.171.44.98a (Rigaku OD, 2025)'
_computing_data_collection 'CrysAlisPro 1.171.44.98a (Rigaku OD, 2025)'
_computing_data_reduction 'CrysAlisPro 1.171.44.98a (Rigaku OD, 2025)'
_computing_molecular_graphics
;
WinGX (Farrugia, 2012); ORTEP-3 (Farrugia, 2012);
PLATON (Spek, 2009); Olex2 (Dolomanov et al., 2009)
;
_computing_publication_material
;
WinGX (Farrugia, 2012); ORTEP-3 (Farrugia, 2012);
PLATON (Spek, 2009); Olex2 (Dolomanov et al., 2009)
;
_computing_structure_refinement 'SHELXL-2018/3 (Sheldrick, 2015)'
_computing_structure_solution 'SHELXT-2018/2 (Sheldrick, 2015)'
_diffrn_ambient_temperature 100(2)
_diffrn_measured_fraction_theta_full 1.000
_diffrn_measured_fraction_theta_max 0.999
_diffrn_measurement_device_type 'Rigaku XtaLAB Pro: Kappa dual offset/far'
_diffrn_measurement_method '\w scans'
_diffrn_radiation_probe x-ray
_diffrn_radiation_type CuK\a
_diffrn_radiation_wavelength 1.54184
_diffrn_reflns_av_R_equivalents 0.0606
_diffrn_reflns_av_unetI/netI 0.0348
_diffrn_reflns_Laue_measured_fraction_full 1.000
_diffrn_reflns_Laue_measured_fraction_max 0.999
_diffrn_reflns_limit_h_max 17
_diffrn_reflns_limit_h_min -17
_diffrn_reflns_limit_k_max 20
_diffrn_reflns_limit_k_min -21
_diffrn_reflns_limit_l_max 27
_diffrn_reflns_limit_l_min -28
_diffrn_reflns_number 88930
_diffrn_reflns_point_group_measured_fraction_full 1.000
_diffrn_reflns_point_group_measured_fraction_max 0.999
_diffrn_reflns_theta_full 67.684
_diffrn_reflns_theta_max 74.498
_diffrn_reflns_theta_min 3.197
_diffrn_source 'microfocus sealed X-ray tube'
_exptl_absorpt_coefficient_mu 14.733
_exptl_absorpt_correction_T_max 0.810
_exptl_absorpt_correction_T_min 0.271
_exptl_absorpt_correction_type gaussian
_exptl_absorpt_process_details
;
CrysAlisPro 1.171.44.98a (Rigaku Oxford Diffraction, 2025).
Numerical absorption correction based on gaussian integration over
a multifaceted crystal model. Empirical absorption correction using
spherical harmonics, frame scaling and detector area scaling,
implemented in SCALE3 ABSPACK scaling algorithm.
;
_exptl_crystal_density_diffrn 1.936
_exptl_crystal_description prism
_exptl_crystal_F_000 3024
_exptl_crystal_size_max 0.148
_exptl_crystal_size_mid 0.045
_exptl_crystal_size_min 0.038
_refine_diff_density_max 2.338
_refine_diff_density_min -1.970
_refine_diff_density_rms 0.140
_refine_ls_extinction_method none
_refine_ls_goodness_of_fit_ref 1.123
_refine_ls_hydrogen_treatment constr
_refine_ls_matrix_type full
_refine_ls_number_parameters 755
_refine_ls_number_reflns 10937
_refine_ls_number_restraints 1034
_refine_ls_restrained_S_all 1.088
_refine_ls_R_factor_all 0.0447
_refine_ls_R_factor_gt 0.0432
_refine_ls_shift/su_max 0.001
_refine_ls_shift/su_mean 0.000
_refine_ls_structure_factor_coef Fsqd
_refine_ls_weighting_details 'w=1/[\s^2^(Fo^2^)+(0.0312P)^2^+39.7295P] where P=(Fo^2^+2Fc^2^)/3'
_refine_ls_weighting_scheme calc
_refine_ls_wR_factor_gt 0.1060
_refine_ls_wR_factor_ref 0.1069
_reflns_Friedel_coverage 0.000
_reflns_number_gt 10475
_reflns_number_total 10937
_reflns_threshold_expression 'I > 2\s(I)'
_cod_data_source_file d5dt01800e2.cif
_cod_data_source_block rjk1794
_cod_depositor_comments 'Adding full bibliography for 1575440--1575446.cif.'
_cod_original_sg_symbol_H-M 'P 21/c'
_cod_database_code 1575446
_shelx_shelxl_version_number 2018/3
_shelx_space_group_comment
;
The symmetry employed for this shelxl refinement is uniquely defined
by the following loop, which should always be used as a source of
symmetry information in preference to the above space-group names.
They are only intended as comments.
;
_shelx_estimated_absorpt_t_min 0.219
_shelx_estimated_absorpt_t_max 0.604

loop_
_space_group_symop_operation_xyz
'x, y, z'
'-x, y+1/2, -z+1/2'
'-x, -y, -z'
'x, -y-1/2, z-1/2'

loop_
_atom_site_label
_atom_site_type_symbol
_atom_site_fract_x
_atom_site_fract_y
_atom_site_fract_z
_atom_site_U_iso_or_equiv
_atom_site_adp_type
_atom_site_occupancy
_atom_site_site_symmetry_order
_atom_site_calc_flag
_atom_site_refinement_flags_posn
_atom_site_refinement_flags_adp
_atom_site_refinement_flags_occupancy
_atom_site_disorder_assembly
_atom_site_disorder_group
Pt1 Pt 0.25441(2) 0.23854(2) 0.66702(2) 0.03273(8) Uani 1 1 d . . . . .
Pt2 Pt 0.62732(2) 0.17707(2) 0.56125(2) 0.02812(8) Uani 1 1 d . . . . .
Ag1 Ag 0.45628(3) 0.21794(3) 0.62836(2) 0.04184(12) Uani 1 1 d D . . . .
P1 P 0.15422(12) 0.17089(10) 0.72963(7) 0.0343(3) Uani 1 1 d . . . . .
P2 P 0.71983(10) 0.26625(8) 0.50852(6) 0.0273(3) Uani 1 1 d . . . . .
O1 O 0.3088(4) 0.3172(3) 0.7286(2) 0.0473(12) Uani 1 1 d . . . . .
H1A H 0.286117 0.364480 0.721835 0.071 Uiso 1 1 d R U . . .
H1B H 0.371077 0.321969 0.724086 0.071 Uiso 1 1 d R U . . .
O2 O 0.7193(4) 0.1678(4) 0.6324(3) 0.0587(16) Uani 1 1 d . . . . .
H2A H 0.686245 0.174047 0.664278 0.088 Uiso 1 1 d R U . . .
H2B H 0.741422 0.119561 0.634614 0.088 Uiso 1 1 d R U . . .
O3 O 0.5011(6) 0.3155(6) 0.7045(4) 0.044(3) Uani 0.59(2) 1 d D . P A 1
H3A H 0.549616 0.346296 0.692320 0.066 Uiso 0.59(2) 1 d R U P A 1
H3B H 0.526118 0.291128 0.735765 0.066 Uiso 0.59(2) 1 d R U P A 1
O3' O 0.4994(10) 0.2690(13) 0.7281(6) 0.053(6) Uani 0.41(2) 1 d D . P A 2
H3'A H 0.508665 0.226441 0.761456 0.080 Uiso 0.41(2) 1 d R U P A 2
H3'B H 0.567333 0.295981 0.732989 0.080 Uiso 0.41(2) 1 d R U P A 2
N1 N 0.2043(4) 0.1627(3) 0.6067(2) 0.0308(10) Uani 1 1 d . . . . .
N2 N 0.5410(3) 0.1749(3) 0.4919(2) 0.0266(10) Uani 1 1 d . . . . .
C11 C 0.0327(5) 0.2180(4) 0.7371(3) 0.0370(14) Uani 1 1 d . . . . .
C12 C -0.0114(5) 0.2216(5) 0.6758(3) 0.0431(16) Uani 1 1 d . . . . .
H12A H 0.034003 0.247741 0.649371 0.065 Uiso 1 1 calc R U . . .
H12B H -0.071997 0.251626 0.676979 0.065 Uiso 1 1 calc R U . . .
H12C H -0.024339 0.167620 0.661963 0.065 Uiso 1 1 calc R U . . .
C13 C 0.0446(5) 0.3026(4) 0.7602(3) 0.0441(16) Uani 1 1 d . . . . .
H13A H 0.080368 0.301479 0.797128 0.066 Uiso 1 1 calc R U . . .
H13B H -0.019347 0.326162 0.766419 0.066 Uiso 1 1 calc R U . . .
H13C H 0.080291 0.334403 0.731692 0.066 Uiso 1 1 calc R U . . .
C14 C -0.0355(6) 0.1709(5) 0.7770(3) 0.0507(19) Uani 1 1 d . . . . .
H14A H -0.038871 0.115720 0.763750 0.076 Uiso 1 1 calc R U . . .
H14B H -0.100232 0.194508 0.775653 0.076 Uiso 1 1 calc R U . . .
H14C H -0.010841 0.172445 0.817149 0.076 Uiso 1 1 calc R U . . .
C21 C 0.2069(7) 0.1331(6) 0.7993(4) 0.058(2) Uani 1 1 d . . . . .
C22 C 0.3124(7) 0.1132(7) 0.7856(5) 0.076(3) Uani 1 1 d . . . . .
H22A H 0.314640 0.071296 0.755973 0.113 Uiso 1 1 calc R U . . .
H22B H 0.345084 0.094865 0.821099 0.113 Uiso 1 1 calc R U . . .
H22C H 0.345121 0.160636 0.770798 0.113 Uiso 1 1 calc R U . . .
C23 C 0.2028(10) 0.1990(8) 0.8450(4) 0.089(4) Uani 1 1 d . . . . .
H23A H 0.231513 0.247406 0.829009 0.133 Uiso 1 1 calc R U . . .
H23B H 0.238902 0.182585 0.879797 0.133 Uiso 1 1 calc R U . . .
H23C H 0.135232 0.209143 0.855382 0.133 Uiso 1 1 calc R U . . .
C24 C 0.1561(8) 0.0593(6) 0.8217(4) 0.071(3) Uani 1 1 d . . . . .
H24A H 0.087748 0.071250 0.828615 0.106 Uiso 1 1 calc R U . . .
H24B H 0.186547 0.042123 0.858266 0.106 Uiso 1 1 calc R U . . .
H24C H 0.161261 0.016821 0.792704 0.106 Uiso 1 1 calc R U . . .
C31 C 0.8293(5) 0.2237(4) 0.4728(3) 0.0350(13) Uani 1 1 d . . . . .
C32 C 0.7892(6) 0.1527(5) 0.4376(4) 0.0511(19) Uani 1 1 d . . . . .
H32A H 0.758088 0.115092 0.464154 0.077 Uiso 1 1 calc R U . . .
H32B H 0.842415 0.126211 0.417288 0.077 Uiso 1 1 calc R U . . .
H32C H 0.741712 0.171732 0.409004 0.077 Uiso 1 1 calc R U . . .
C33 C 0.8993(5) 0.1916(5) 0.5188(4) 0.0485(17) Uani 1 1 d . . . . .
H33A H 0.927740 0.235977 0.540523 0.073 Uiso 1 1 calc R U . . .
H33B H 0.950740 0.161487 0.499632 0.073 Uiso 1 1 calc R U . . .
H33C H 0.864311 0.156914 0.545691 0.073 Uiso 1 1 calc R U . . .
C34 C 0.8801(5) 0.2801(5) 0.4315(3) 0.0426(16) Uani 1 1 d . . . . .
H34A H 0.833353 0.301054 0.403184 0.064 Uiso 1 1 calc R U . . .
H34B H 0.931442 0.251668 0.410847 0.064 Uiso 1 1 calc R U . . .
H34C H 0.908422 0.324041 0.453736 0.064 Uiso 1 1 calc R U . . .
C41 C 0.7399(5) 0.3654(4) 0.5431(3) 0.0364(14) Uani 1 1 d . . . . .
C42 C 0.6506(6) 0.3844(6) 0.5789(4) 0.063(2) Uani 1 1 d . . . . .
H42A H 0.638743 0.341310 0.606661 0.095 Uiso 1 1 calc R U . . .
H42B H 0.594575 0.390094 0.552941 0.095 Uiso 1 1 calc R U . . .
H42C H 0.660937 0.434048 0.600279 0.095 Uiso 1 1 calc R U . . .
C43 C 0.8266(6) 0.3587(5) 0.5859(3) 0.0516(18) Uani 1 1 d . . . . .
H43A H 0.832812 0.408147 0.608056 0.077 Uiso 1 1 calc R U . . .
H43B H 0.886045 0.349328 0.563828 0.077 Uiso 1 1 calc R U . . .
H43C H 0.815672 0.314504 0.612765 0.077 Uiso 1 1 calc R U . . .
C44 C 0.7592(6) 0.4313(4) 0.4995(4) 0.0522(19) Uani 1 1 d . . . . .
H44A H 0.705477 0.434181 0.471503 0.078 Uiso 1 1 calc R U . . .
H44B H 0.819407 0.420172 0.478637 0.078 Uiso 1 1 calc R U . . .
H44C H 0.765029 0.481934 0.520111 0.078 Uiso 1 1 calc R U . . .
C101 C 0.1351(5) 0.0818(4) 0.6843(3) 0.0391(14) Uani 1 1 d . . . . .
H10A H 0.181172 0.039944 0.696403 0.047 Uiso 1 1 calc R U . . .
H10B H 0.068710 0.061516 0.690437 0.047 Uiso 1 1 calc R U . . .
C102 C 0.1491(4) 0.1001(4) 0.6207(3) 0.0324(13) Uani 1 1 d . . . . .
C103 C 0.1098(5) 0.0534(4) 0.5774(3) 0.0419(16) Uani 1 1 d . . . . .
H103 H 0.070606 0.009144 0.587205 0.050 Uiso 1 1 calc R U . . .
C104 C 0.1274(5) 0.0711(5) 0.5202(3) 0.0421(16) Uani 1 1 d . . . . .
H104 H 0.099262 0.039912 0.490071 0.050 Uiso 1 1 calc R U . . .
C105 C 0.1863(5) 0.1346(4) 0.5063(3) 0.0400(15) Uani 1 1 d . . . . .
H105 H 0.199673 0.146372 0.466615 0.048 Uiso 1 1 calc R U . . .
C106 C 0.2258(4) 0.1810(4) 0.5502(3) 0.0339(13) Uani 1 1 d . . . . .
C107 C 0.2885(5) 0.2507(4) 0.5436(3) 0.0408(16) Uani 1 1 d . . . . .
C108 C 0.3131(6) 0.2809(5) 0.4887(4) 0.053(2) Uani 1 1 d . . . . .
H108 H 0.292832 0.254274 0.454276 0.063 Uiso 1 1 calc R U . . .
C109 C 0.3673(6) 0.3500(5) 0.4852(5) 0.062(3) Uani 1 1 d . . . . .
H109 H 0.384693 0.370366 0.448108 0.075 Uiso 1 1 calc R U . . .
C110 C 0.3957(6) 0.3889(5) 0.5344(5) 0.061(2) Uani 1 1 d . . . . .
H110 H 0.431320 0.436921 0.531376 0.073 Uiso 1 1 calc R U . . .
C111 C 0.3728(6) 0.3586(4) 0.5894(4) 0.057(2) Uani 1 1 d . . . . .
H111 H 0.393600 0.385927 0.623380 0.068 Uiso 1 1 calc R U . . .
C112 C 0.3196(5) 0.2886(4) 0.5950(3) 0.0404(15) Uani 1 1 d . . . . .
C201 C 0.6320(5) 0.2848(4) 0.4495(3) 0.0374(14) Uani 1 1 d . . . . .
H20A H 0.598850 0.335819 0.456836 0.045 Uiso 1 1 calc R U . . .
H20B H 0.667086 0.289524 0.412119 0.045 Uiso 1 1 calc R U . . .
C202 C 0.5578(4) 0.2204(4) 0.4442(3) 0.0300(12) Uani 1 1 d . . . . .
C203 C 0.5038(4) 0.2089(4) 0.3939(3) 0.0335(13) Uani 1 1 d . . . . .
H203 H 0.515363 0.240671 0.360451 0.040 Uiso 1 1 calc R U . . .
C204 C 0.4332(4) 0.1511(4) 0.3925(3) 0.0342(13) Uani 1 1 d . . . . .
H204 H 0.396845 0.142029 0.357882 0.041 Uiso 1 1 calc R U . . .
C205 C 0.4156(4) 0.1063(4) 0.4423(3) 0.0305(12) Uani 1 1 d . . . . .
H205 H 0.366596 0.066771 0.441926 0.037 Uiso 1 1 calc R U . . .
C206 C 0.4695(4) 0.1192(3) 0.4923(3) 0.0285(12) Uani 1 1 d . . . . .
C207 C 0.4576(4) 0.0784(3) 0.5485(3) 0.0292(12) Uani 1 1 d . . . . .
C208 C 0.3846(4) 0.0234(3) 0.5600(3) 0.0321(13) Uani 1 1 d . . . . .
H208 H 0.340386 0.008374 0.530104 0.038 Uiso 1 1 calc R U . . .
C209 C 0.3772(5) -0.0091(4) 0.6153(3) 0.0352(14) Uani 1 1 d . . . . .
H209 H 0.326749 -0.045709 0.623266 0.042 Uiso 1 1 calc R U . . .
C210 C 0.4418(5) 0.0108(4) 0.6589(3) 0.0359(14) Uani 1 1 d . . . . .
H210 H 0.435560 -0.011787 0.696608 0.043 Uiso 1 1 calc R U . . .
C211 C 0.5164(5) 0.0643(4) 0.6473(3) 0.0336(13) Uani 1 1 d . . . . .
H211 H 0.561681 0.076987 0.677142 0.040 Uiso 1 1 calc R U . . .
C212 C 0.5253(4) 0.0996(3) 0.5922(3) 0.0277(11) Uani 1 1 d . . . . .
B1 B 0.5633(4) 0.0554(4) 0.8409(3) 0.054(2) Uani 1 1 d D . . . .
F11 F 0.5410(4) 0.1235(3) 0.8098(3) 0.0828(17) Uani 1 1 d D . . . .
F12 F 0.6618(3) 0.0544(3) 0.8531(2) 0.0666(14) Uani 1 1 d D . . . .
F13 F 0.5132(4) 0.0550(4) 0.8928(2) 0.0759(16) Uani 1 1 d D . . . .
F14 F 0.5392(4) -0.0101(3) 0.8079(2) 0.0699(14) Uani 1 1 d D . . . .
B2 B 0.7320(8) 0.3645(7) 0.7680(5) 0.056(3) Uani 0.54(2) 1 d D U P B 1
F21 F 0.6717(10) 0.3244(9) 0.8060(5) 0.076(4) Uani 0.54(2) 1 d D U P B 1
F22 F 0.6759(11) 0.4088(9) 0.7300(6) 0.083(4) Uani 0.54(2) 1 d D U P B 1
F23 F 0.7924(10) 0.4132(8) 0.8001(6) 0.068(3) Uani 0.54(2) 1 d D U P B 1
F24 F 0.7865(9) 0.3104(8) 0.7373(6) 0.065(3) Uani 0.54(2) 1 d D U P B 1
B2' B 0.7304(9) 0.3408(9) 0.7637(5) 0.062(3) Uani 0.46(2) 1 d D U P B 2
F21' F 0.7096(13) 0.2850(10) 0.8061(5) 0.079(4) Uani 0.46(2) 1 d D U P B 2
F22' F 0.6458(9) 0.3765(10) 0.7450(7) 0.076(4) Uani 0.46(2) 1 d D U P B 2
F23' F 0.7936(11) 0.3964(11) 0.7861(8) 0.075(4) Uani 0.46(2) 1 d D U P B 2
F24' F 0.7735(12) 0.3028(10) 0.7172(7) 0.068(4) Uani 0.46(2) 1 d D U P B 2
B3 B 0.1543(7) 0.4697(5) 0.8612(4) 0.048(3) Uani 0.585(12) 1 d D U P C 1
F31 F 0.0735(6) 0.4346(6) 0.8856(3) 0.056(2) Uani 0.585(12) 1 d D U P C 1
F32 F 0.1293(8) 0.5051(5) 0.8088(3) 0.065(3) Uani 0.585(12) 1 d D U P C 1
F33 F 0.1900(10) 0.5264(7) 0.8993(4) 0.073(3) Uani 0.585(12) 1 d D U P C 1
F34 F 0.2236(10) 0.4122(7) 0.8520(7) 0.056(3) Uani 0.585(12) 1 d D U P C 1
B3' B 0.1819(8) 0.4893(7) 0.8675(5) 0.050(3) Uani 0.415(12) 1 d D U P C 2
F31' F 0.0839(7) 0.4832(10) 0.8783(6) 0.066(3) Uani 0.415(12) 1 d D U P C 2
F32' F 0.1988(11) 0.5400(8) 0.8212(5) 0.068(4) Uani 0.415(12) 1 d D U P C 2
F33' F 0.2281(8) 0.5206(8) 0.9160(5) 0.044(3) Uani 0.415(12) 1 d D U P C 2
F34' F 0.2185(14) 0.4149(8) 0.8556(10) 0.056(5) Uani 0.415(12) 1 d D U P C 2
Cl11 Cl 0.09192(15) 0.37399(15) 0.51981(14) 0.0765(7) Uani 1 1 d . . . . .
Cl12 Cl 0.04830(19) 0.49409(17) 0.60531(16) 0.0898(9) Uani 1 1 d . . . . .
C1 C 0.1277(6) 0.4192(5) 0.5848(5) 0.063(2) Uani 1 1 d . . . . .
H1C H 0.130940 0.378837 0.616089 0.075 Uiso 1 1 calc R U . . .
H1D H 0.193298 0.441871 0.580017 0.075 Uiso 1 1 calc R U . . .
O4 O 0.2283(5) 0.4521(3) 0.7133(3) 0.0564(14) Uani 1 1 d G . . . .
H4A H 0.206985 0.472979 0.745482 0.085 Uiso 1 1 d G U . . .
H4B H 0.260691 0.490128 0.696735 0.085 Uiso 1 1 d G U . . .
O5 O 0.6449(11) 0.1916(7) 0.7333(4) 0.136(5) Uani 1 1 d G . . . .
H5A H 0.666159 0.238628 0.742307 0.205 Uiso 1 1 d G U . . .
H5B H 0.631156 0.169835 0.766607 0.205 Uiso 1 1 d G U . . .

loop_
_atom_site_aniso_label
_atom_site_aniso_U_11
_atom_site_aniso_U_22
_atom_site_aniso_U_33
_atom_site_aniso_U_23
_atom_site_aniso_U_13
_atom_site_aniso_U_12
Pt1 0.03366(14) 0.02907(14) 0.03554(14) -0.00389(10) 0.00872(10) 0.00169(10)
Pt2 0.02882(13) 0.02402(13) 0.03153(13) 0.00628(9) 0.00115(9) -0.00680(9)
Ag1 0.0350(2) 0.0345(2) 0.0562(3) -0.0125(2) 0.0089(2) 0.00043(19)
P1 0.0402(8) 0.0345(8) 0.0282(7) 0.0019(6) 0.0083(6) 0.0048(6)
P2 0.0288(7) 0.0230(7) 0.0301(7) 0.0055(5) 0.0014(5) -0.0059(5)
O1 0.046(3) 0.042(3) 0.054(3) -0.017(2) 0.006(2) -0.003(2)
O2 0.062(3) 0.057(3) 0.057(3) 0.032(3) -0.029(3) -0.029(3)
O3 0.046(5) 0.043(6) 0.043(5) 0.013(5) 0.001(4) -0.001(4)
O3' 0.056(8) 0.063(13) 0.041(9) -0.031(9) -0.015(6) 0.007(7)
N1 0.034(3) 0.027(2) 0.031(3) -0.004(2) 0.005(2) 0.005(2)
N2 0.023(2) 0.023(2) 0.034(3) -0.0016(19) 0.0031(18) -0.0020(18)
C11 0.042(3) 0.033(3) 0.036(3) -0.002(3) 0.012(3) 0.007(3)
C12 0.038(3) 0.052(4) 0.040(4) 0.001(3) 0.010(3) 0.007(3)
C13 0.046(4) 0.042(4) 0.044(4) -0.010(3) 0.011(3) 0.006(3)
C14 0.053(4) 0.051(4) 0.048(4) 0.004(3) 0.026(3) 0.004(3)
C21 0.073(5) 0.061(5) 0.041(4) 0.009(4) -0.002(4) 0.017(4)
C22 0.069(6) 0.088(7) 0.070(6) 0.019(5) -0.016(5) 0.022(5)
C23 0.124(10) 0.095(8) 0.047(5) -0.009(5) -0.035(6) 0.032(7)
C24 0.100(7) 0.064(6) 0.048(5) 0.021(4) 0.020(5) 0.024(5)
C31 0.040(3) 0.025(3) 0.040(3) 0.002(3) 0.007(3) -0.003(2)
C32 0.051(4) 0.040(4) 0.063(5) -0.018(4) 0.009(4) -0.006(3)
C33 0.041(4) 0.045(4) 0.060(5) 0.011(4) 0.003(3) 0.004(3)
C34 0.035(3) 0.046(4) 0.047(4) 0.007(3) 0.010(3) -0.005(3)
C41 0.043(3) 0.030(3) 0.036(3) -0.002(3) 0.008(3) -0.004(3)
C42 0.055(5) 0.054(5) 0.081(6) -0.013(5) 0.022(4) 0.002(4)
C43 0.059(5) 0.049(4) 0.046(4) -0.011(3) -0.012(3) -0.005(4)
C44 0.070(5) 0.025(3) 0.061(5) 0.001(3) 0.005(4) -0.012(3)
C101 0.046(4) 0.032(3) 0.039(3) 0.002(3) 0.015(3) 0.003(3)
C102 0.034(3) 0.028(3) 0.035(3) -0.003(2) 0.011(2) 0.005(2)
C103 0.037(3) 0.035(3) 0.053(4) -0.013(3) 0.013(3) 0.002(3)
C104 0.034(3) 0.052(4) 0.040(4) -0.016(3) 0.003(3) 0.008(3)
C105 0.037(3) 0.053(4) 0.031(3) 0.002(3) 0.008(3) 0.016(3)
C106 0.032(3) 0.036(3) 0.033(3) 0.005(3) 0.009(2) 0.011(2)
C107 0.040(3) 0.034(3) 0.049(4) 0.007(3) 0.020(3) 0.012(3)
C108 0.056(4) 0.052(4) 0.050(4) 0.025(4) 0.026(4) 0.021(4)
C109 0.059(5) 0.046(5) 0.082(6) 0.032(5) 0.037(5) 0.021(4)
C110 0.049(4) 0.032(4) 0.102(7) 0.017(4) 0.034(5) 0.008(3)
C111 0.043(4) 0.032(4) 0.095(6) 0.000(4) 0.030(4) 0.004(3)
C112 0.039(3) 0.028(3) 0.054(4) 0.005(3) 0.019(3) 0.006(3)
C201 0.038(3) 0.032(3) 0.043(4) 0.012(3) -0.003(3) -0.007(3)
C202 0.029(3) 0.029(3) 0.032(3) 0.004(2) 0.001(2) 0.000(2)
C203 0.030(3) 0.036(3) 0.034(3) -0.003(3) 0.006(2) -0.003(2)
C204 0.033(3) 0.037(3) 0.033(3) -0.007(3) 0.005(2) -0.001(3)
C205 0.026(3) 0.028(3) 0.037(3) -0.008(2) 0.003(2) -0.003(2)
C206 0.027(3) 0.021(3) 0.037(3) -0.005(2) 0.009(2) 0.002(2)
C207 0.028(3) 0.021(3) 0.038(3) -0.006(2) 0.011(2) -0.002(2)
C208 0.029(3) 0.023(3) 0.044(3) -0.007(2) 0.010(2) -0.002(2)
C209 0.035(3) 0.022(3) 0.049(4) -0.002(3) 0.019(3) -0.005(2)
C210 0.041(3) 0.027(3) 0.040(3) 0.000(3) 0.014(3) -0.005(3)
C211 0.039(3) 0.025(3) 0.037(3) 0.004(2) 0.010(3) -0.004(2)
C212 0.030(3) 0.021(3) 0.033(3) 0.000(2) 0.006(2) -0.004(2)
B1 0.050(5) 0.046(5) 0.066(6) -0.025(4) 0.012(4) 0.005(4)
F11 0.082(4) 0.071(4) 0.095(4) -0.014(3) 0.020(3) 0.016(3)
F12 0.052(3) 0.072(3) 0.076(3) -0.040(3) 0.014(2) -0.003(2)
F13 0.065(3) 0.088(4) 0.075(3) -0.033(3) 0.026(3) -0.008(3)
F14 0.071(3) 0.067(3) 0.071(3) -0.032(3) -0.002(3) -0.001(3)
B2 0.064(6) 0.044(6) 0.059(6) -0.009(5) 0.028(4) 0.003(5)
F21 0.087(7) 0.070(7) 0.072(6) -0.014(5) 0.043(5) -0.024(5)
F22 0.082(7) 0.075(8) 0.093(7) 0.009(6) 0.021(6) 0.022(6)
F23 0.094(6) 0.039(5) 0.070(7) -0.022(5) 0.030(5) -0.011(5)
F24 0.063(6) 0.065(5) 0.067(7) -0.034(5) 0.020(5) 0.010(4)
B2' 0.064(6) 0.061(8) 0.061(7) 0.002(6) 0.027(5) 0.015(5)
F21' 0.103(9) 0.077(8) 0.056(6) 0.011(6) 0.018(6) 0.000(7)
F22' 0.063(6) 0.068(8) 0.097(8) 0.007(6) 0.021(6) 0.019(6)
F23' 0.079(7) 0.071(9) 0.076(9) 0.001(7) 0.019(6) 0.006(6)
F24' 0.068(7) 0.074(8) 0.062(8) 0.000(6) 0.029(7) 0.018(6)
B3 0.061(6) 0.043(5) 0.039(5) -0.005(4) 0.003(4) 0.017(4)
F31 0.059(4) 0.067(6) 0.042(4) -0.005(4) 0.004(3) 0.012(4)
F32 0.093(7) 0.059(5) 0.042(4) 0.005(3) 0.006(4) 0.038(5)
F33 0.118(8) 0.054(5) 0.048(5) -0.013(4) 0.011(5) -0.014(6)
F34 0.054(6) 0.054(6) 0.060(7) -0.002(5) 0.000(6) 0.022(5)
B3' 0.060(6) 0.050(6) 0.040(6) 0.003(5) 0.013(5) 0.019(6)
F31' 0.054(5) 0.080(8) 0.064(6) -0.007(7) 0.007(5) 0.015(6)
F32' 0.095(8) 0.065(7) 0.044(5) 0.017(5) 0.014(5) 0.022(6)
F33' 0.052(6) 0.032(5) 0.046(6) 0.003(4) 0.013(4) 0.011(5)
F34' 0.060(9) 0.049(7) 0.057(9) -0.006(7) 0.001(8) 0.016(7)
Cl11 0.0439(10) 0.0685(14) 0.117(2) -0.0196(14) 0.0029(11) 0.0039(10)
Cl12 0.0666(14) 0.0669(15) 0.136(3) -0.0164(16) 0.0240(15) 0.0072(12)
C1 0.052(5) 0.041(4) 0.096(7) 0.020(4) 0.013(4) 0.001(4)
O4 0.068(4) 0.042(3) 0.059(3) -0.002(3) 0.027(3) -0.009(3)
O5 0.218(13) 0.130(9) 0.062(5) -0.002(5) 0.002(7) -0.087(9)

loop_
_atom_type_symbol
_atom_type_description
_atom_type_scat_dispersion_real
_atom_type_scat_dispersion_imag
_atom_type_scat_source
C C 0.0181 0.0091 'International Tables Vol C Tables 4.2.6.8 and 6.1.1.4'
H H 0.0000 0.0000 'International Tables Vol C Tables 4.2.6.8 and 6.1.1.4'
Ag Ag 0.1306 4.2820 'International Tables Vol C Tables 4.2.6.8 and 6.1.1.4'
B B 0.0090 0.0039 'International Tables Vol C Tables 4.2.6.8 and 6.1.1.4'
Cl Cl 0.3639 0.7018 'International Tables Vol C Tables 4.2.6.8 and 6.1.1.4'
F F 0.0727 0.0534 'International Tables Vol C Tables 4.2.6.8 and 6.1.1.4'
N N 0.0311 0.0180 'International Tables Vol C Tables 4.2.6.8 and 6.1.1.4'
O O 0.0492 0.0322 'International Tables Vol C Tables 4.2.6.8 and 6.1.1.4'
P P 0.2955 0.4335 'International Tables Vol C Tables 4.2.6.8 and 6.1.1.4'
Pt Pt -4.5932 6.9264 'International Tables Vol C Tables 4.2.6.8 and 6.1.1.4'

loop_
_geom_angle_atom_site_label_1
_geom_angle_atom_site_label_2
_geom_angle_atom_site_label_3
_geom_angle
_geom_angle_site_symmetry_1
_geom_angle_site_symmetry_3
_geom_angle_publ_flag
N1 Pt1 C112 81.9(3) . . ?
N1 Pt1 O1 178.9(2) . . ?
C112 Pt1 O1 97.2(3) . . ?
N1 Pt1 P1 84.70(15) . . ?
C112 Pt1 P1 165.3(2) . . ?
O1 Pt1 P1 96.26(15) . . ?
N1 Pt1 Ag1 92.39(14) . . ?
C112 Pt1 Ag1 52.51(19) . . ?
O1 Pt1 Ag1 86.52(14) . . ?
P1 Pt1 Ag1 134.53(4) . . ?
N2 Pt2 C212 81.6(2) . . ?
N2 Pt2 O2 174.5(2) . . ?
C212 Pt2 O2 95.7(2) . . ?
N2 Pt2 P2 85.70(14) . . ?
C212 Pt2 P2 167.28(17) . . ?
O2 Pt2 P2 97.02(14) . . ?
N2 Pt2 Ag1 86.63(13) . . ?
C212 Pt2 Ag1 53.59(16) . . ?
O2 Pt2 Ag1 95.7(2) . . ?
P2 Pt2 Ag1 125.02(4) . . ?
C112 Ag1 C212 129.5(2) . . ?
C112 Ag1 O3 95.2(3) . . ?
C212 Ag1 O3 135.1(3) . . ?
C112 Ag1 O3' 108.0(4) . . ?
C212 Ag1 O3' 120.9(4) . . ?
C112 Ag1 Pt2 126.83(16) . . ?
C212 Ag1 Pt2 44.29(13) . . ?
O3 Ag1 Pt2 109.2(2) . . ?
O3' Ag1 Pt2 111.9(3) . . ?
C112 Ag1 Pt1 44.05(16) . . ?
C212 Ag1 Pt1 126.04(13) . . ?
O3 Ag1 Pt1 86.8(2) . . ?
O3' Ag1 Pt1 84.7(3) . . ?
Pt2 Ag1 Pt1 163.36(2) . . ?
C101 P1 C21 105.0(4) . . ?
C101 P1 C11 105.8(3) . . ?
C21 P1 C11 114.5(3) . . ?
C101 P1 Pt1 97.9(2) . . ?
C21 P1 Pt1 118.0(3) . . ?
C11 P1 Pt1 113.0(2) . . ?
C201 P2 C31 106.0(3) . . ?
C201 P2 C41 104.9(3) . . ?
C31 P2 C41 114.2(3) . . ?
C201 P2 Pt2 97.5(2) . . ?
C31 P2 Pt2 115.4(2) . . ?
C41 P2 Pt2 116.1(2) . . ?
Pt1 O1 H1A 109.5 . . ?
Pt1 O1 H1B 109.5 . . ?
H1A O1 H1B 104.4 . . ?
Pt2 O2 H2A 109.3 . . ?
Pt2 O2 H2B 109.4 . . ?
H2A O2 H2B 104.5 . . ?
Ag1 O3 H3A 110.5 . . ?
Ag1 O3 H3B 110.7 . . ?
H3A O3 H3B 103.3 . . ?
Ag1 O3' H3'A 117.0 . . ?
Ag1 O3' H3'B 117.0 . . ?
H3'A O3' H3'B 96.4 . . ?
C102 N1 C106 122.0(5) . . ?
C102 N1 Pt1 122.1(4) . . ?
C106 N1 Pt1 115.8(4) . . ?
C202 N2 C206 121.5(5) . . ?
C202 N2 Pt2 122.0(4) . . ?
C206 N2 Pt2 116.1(4) . . ?
C13 C11 C12 108.8(6) . . ?
C13 C11 C14 109.9(5) . . ?
C12 C11 C14 108.9(6) . . ?
C13 C11 P1 109.5(5) . . ?
C12 C11 P1 106.7(4) . . ?
C14 C11 P1 112.9(5) . . ?
C11 C12 H12A 109.5 . . ?
C11 C12 H12B 109.5 . . ?
H12A C12 H12B 109.5 . . ?
C11 C12 H12C 109.5 . . ?
H12A C12 H12C 109.5 . . ?
H12B C12 H12C 109.5 . . ?
C11 C13 H13A 109.5 . . ?
C11 C13 H13B 109.5 . . ?
H13A C13 H13B 109.5 . . ?
C11 C13 H13C 109.5 . . ?
H13A C13 H13C 109.5 . . ?
H13B C13 H13C 109.5 . . ?
C11 C14 H14A 109.5 . . ?
C11 C14 H14B 109.5 . . ?
H14A C14 H14B 109.5 . . ?
C11 C14 H14C 109.5 . . ?
H14A C14 H14C 109.5 . . ?
H14B C14 H14C 109.5 . . ?
C24 C21 C23 110.2(8) . . ?
C24 C21 C22 109.4(8) . . ?
C23 C21 C22 109.8(9) . . ?
C24 C21 P1 112.9(7) . . ?
C23 C21 P1 108.8(6) . . ?
C22 C21 P1 105.5(6) . . ?
C21 C22 H22A 109.5 . . ?
C21 C22 H22B 109.5 . . ?
H22A C22 H22B 109.5 . . ?
C21 C22 H22C 109.5 . . ?
H22A C22 H22C 109.5 . . ?
H22B C22 H22C 109.5 . . ?
C21 C23 H23A 109.5 . . ?
C21 C23 H23B 109.5 . . ?
H23A C23 H23B 109.5 . . ?
C21 C23 H23C 109.5 . . ?
H23A C23 H23C 109.5 . . ?
H23B C23 H23C 109.5 . . ?
C21 C24 H24A 109.5 . . ?
C21 C24 H24B 109.5 . . ?
H24A C24 H24B 109.5 . . ?
C21 C24 H24C 109.5 . . ?
H24A C24 H24C 109.5 . . ?
H24B C24 H24C 109.5 . . ?
C34 C31 C33 111.0(6) . . ?
C34 C31 C32 109.0(6) . . ?
C33 C31 C32 108.1(6) . . ?
C34 C31 P2 114.3(5) . . ?
C33 C31 P2 110.2(5) . . ?
C32 C31 P2 103.8(5) . . ?
C31 C32 H32A 109.5 . . ?
C31 C32 H32B 109.5 . . ?
H32A C32 H32B 109.5 . . ?
C31 C32 H32C 109.5 . . ?
H32A C32 H32C 109.5 . . ?
H32B C32 H32C 109.5 . . ?
C31 C33 H33A 109.5 . . ?
C31 C33 H33B 109.5 . . ?
H33A C33 H33B 109.5 . . ?
C31 C33 H33C 109.5 . . ?
H33A C33 H33C 109.5 . . ?
H33B C33 H33C 109.5 . . ?
C31 C34 H34A 109.5 . . ?
C31 C34 H34B 109.5 . . ?
H34A C34 H34B 109.5 . . ?
C31 C34 H34C 109.5 . . ?
H34A C34 H34C 109.5 . . ?
H34B C34 H34C 109.5 . . ?
C44 C41 C42 110.3(7) . . ?
C44 C41 C43 109.4(6) . . ?
C42 C41 C43 107.5(7) . . ?
C44 C41 P2 113.6(5) . . ?
C42 C41 P2 107.4(5) . . ?
C43 C41 P2 108.5(5) . . ?
C41 C42 H42A 109.5 . . ?
C41 C42 H42B 109.5 . . ?
H42A C42 H42B 109.5 . . ?
C41 C42 H42C 109.5 . . ?
H42A C42 H42C 109.5 . . ?
H42B C42 H42C 109.5 . . ?
C41 C43 H43A 109.5 . . ?
C41 C43 H43B 109.5 . . ?
H43A C43 H43B 109.5 . . ?
C41 C43 H43C 109.5 . . ?
H43A C43 H43C 109.5 . . ?
H43B C43 H43C 109.5 . . ?
C41 C44 H44A 109.5 . . ?
C41 C44 H44B 109.5 . . ?
H44A C44 H44B 109.5 . . ?
C41 C44 H44C 109.5 . . ?
H44A C44 H44C 109.5 . . ?
H44B C44 H44C 109.5 . . ?
C102 C101 P1 111.2(5) . . ?
C102 C101 H10A 109.4 . . ?
P1 C101 H10A 109.4 . . ?
C102 C101 H10B 109.4 . . ?
P1 C101 H10B 109.4 . . ?
H10A C101 H10B 108.0 . . ?
N1 C102 C103 120.0(6) . . ?
N1 C102 C101 117.9(6) . . ?
C103 C102 C101 122.0(6) . . ?
C104 C103 C102 119.7(7) . . ?
C104 C103 H103 120.1 . . ?
C102 C103 H103 120.1 . . ?
C103 C104 C105 119.8(6) . . ?
C103 C104 H104 120.1 . . ?
C105 C104 H104 120.1 . . ?
C104 C105 C106 120.0(6) . . ?
C104 C105 H105 120.0 . . ?
C106 C105 H105 120.0 . . ?
N1 C106 C105 118.4(6) . . ?
N1 C106 C107 114.1(6) . . ?
C105 C106 C107 127.5(6) . . ?
C108 C107 C112 120.9(7) . . ?
C108 C107 C106 121.9(8) . . ?
C112 C107 C106 117.1(6) . . ?
C109 C108 C107 119.3(9) . . ?
C109 C108 H108 120.3 . . ?
C107 C108 H108 120.3 . . ?
C110 C109 C108 120.7(8) . . ?
C110 C109 H109 119.7 . . ?
C108 C109 H109 119.7 . . ?
C109 C110 C111 120.3(8) . . ?
C109 C110 H110 119.8 . . ?
C111 C110 H110 119.8 . . ?
C112 C111 C110 120.9(9) . . ?
C112 C111 H111 119.5 . . ?
C110 C111 H111 119.5 . . ?
C111 C112 C107 117.8(7) . . ?
C111 C112 Pt1 130.5(6) . . ?
C107 C112 Pt1 110.6(5) . . ?
C111 C112 Ag1 92.0(5) . . ?
C107 C112 Ag1 106.5(4) . . ?
Pt1 C112 Ag1 83.4(2) . . ?
C202 C201 P2 112.7(4) . . ?
C202 C201 H20A 109.1 . . ?
P2 C201 H20A 109.1 . . ?
C202 C201 H20B 109.1 . . ?
P2 C201 H20B 109.1 . . ?
H20A C201 H20B 107.8 . . ?
N2 C202 C203 119.8(5) . . ?
N2 C202 C201 117.7(5) . . ?
C203 C202 C201 122.4(6) . . ?
C204 C203 C202 119.8(6) . . ?
C204 C203 H203 120.1 . . ?
C202 C203 H203 120.1 . . ?
C203 C204 C205 119.4(6) . . ?
C203 C204 H204 120.3 . . ?
C205 C204 H204 120.3 . . ?
C206 C205 C204 120.0(6) . . ?
C206 C205 H205 120.0 . . ?
C204 C205 H205 120.0 . . ?
N2 C206 C205 119.3(5) . . ?
N2 C206 C207 114.4(5) . . ?
C205 C206 C207 126.3(5) . . ?
C208 C207 C212 120.7(6) . . ?
C208 C207 C206 124.0(6) . . ?
C212 C207 C206 115.2(5) . . ?
C209 C208 C207 119.4(6) . . ?
C209 C208 H208 120.3 . . ?
C207 C208 H208 120.3 . . ?
C210 C209 C208 121.2(6) . . ?
C210 C209 H209 119.4 . . ?
C208 C209 H209 119.4 . . ?
C209 C210 C211 119.7(6) . . ?
C209 C210 H210 120.2 . . ?
C211 C210 H210 120.2 . . ?
C210 C211 C212 120.9(6) . . ?
C210 C211 H211 119.6 . . ?
C212 C211 H211 119.6 . . ?
C211 C212 C207 118.1(5) . . ?
C211 C212 Pt2 130.2(5) . . ?
C207 C212 Pt2 111.7(4) . . ?
C211 C212 Ag1 90.3(4) . . ?
C207 C212 Ag1 101.2(4) . . ?
Pt2 C212 Ag1 82.12(19) . . ?
F14 B1 F13 110.3(5) . . ?
F14 B1 F11 109.2(5) . . ?
F13 B1 F11 109.8(5) . . ?
F14 B1 F12 109.6(5) . . ?
F13 B1 F12 108.7(5) . . ?
F11 B1 F12 109.2(5) . . ?
F24 B2 F23 109.6(8) . . ?
F24 B2 F22 110.0(8) . . ?
F23 B2 F22 110.7(8) . . ?
F24 B2 F21 109.2(8) . . ?
F23 B2 F21 108.5(8) . . ?
F22 B2 F21 108.9(8) . . ?
F23' B2' F22' 110.7(9) . . ?
F23' B2' F24' 109.1(9) . . ?
F22' B2' F24' 109.4(9) . . ?
F23' B2' F21' 109.4(9) . . ?
F22' B2' F21' 109.6(9) . . ?
F24' B2' F21' 108.5(9) . . ?
F34 B3 F32 109.9(8) . . ?
F34 B3 F31 108.8(8) . . ?
F32 B3 F31 109.7(7) . . ?
F34 B3 F33 109.6(8) . . ?
F32 B3 F33 109.8(7) . . ?
F31 B3 F33 109.0(7) . . ?
F34' B3' F31' 109.2(9) . . ?
F34' B3' F33' 109.7(9) . . ?
F31' B3' F33' 109.5(8) . . ?
F34' B3' F32' 110.3(9) . . ?
F31' B3' F32' 110.6(9) . . ?
F33' B3' F32' 107.6(8) . . ?
Cl12 C1 Cl11 111.8(5) . . ?
Cl12 C1 H1C 109.3 . . ?
Cl11 C1 H1C 109.3 . . ?
Cl12 C1 H1D 109.3 . . ?
Cl11 C1 H1D 109.3 . . ?
H1C C1 H1D 107.9 . . ?
H4A O4 H4B 104.5 . . ?
H5A O5 H5B 104.5 . . ?

loop_
_geom_bond_atom_site_label_1
_geom_bond_atom_site_label_2
_geom_bond_distance
_geom_bond_site_symmetry_2
_geom_bond_publ_flag
Pt1 N1 2.004(5) . ?
Pt1 C112 2.066(7) . ?
Pt1 O1 2.076(5) . ?
Pt1 P1 2.3021(16) . ?
Pt1 Ag1 2.9525(5) . ?
Pt2 N2 1.985(5) . ?
Pt2 C212 2.052(5) . ?
Pt2 O2 2.070(5) . ?
Pt2 P2 2.3181(14) . ?
Pt2 Ag1 2.9100(5) . ?
Ag1 C112 2.358(7) . ?
Ag1 C212 2.364(6) . ?
Ag1 O3 2.477(8) . ?
Ag1 O3' 2.514(9) . ?
P1 C101 1.845(7) . ?
P1 C21 1.866(8) . ?
P1 C11 1.866(7) . ?
P2 C201 1.841(7) . ?
P2 C31 1.867(7) . ?
P2 C41 1.870(7) . ?
O1 H1A 0.8710 . ?
O1 H1B 0.8709 . ?
O2 H2A 0.8702 . ?
O2 H2B 0.8701 . ?
O3 H3A 0.8935 . ?
O3 H3B 0.8942 . ?
O3' H3'A 1.0553 . ?
O3' H3'B 1.0495 . ?
N1 C102 1.343(8) . ?
N1 C106 1.367(8) . ?
N2 C202 1.357(8) . ?
N2 C206 1.363(7) . ?
C11 C13 1.530(10) . ?
C11 C12 1.531(10) . ?
C11 C14 1.538(9) . ?
C12 H12A 0.9800 . ?
C12 H12B 0.9800 . ?
C12 H12C 0.9800 . ?
C13 H13A 0.9800 . ?
C13 H13B 0.9800 . ?
C13 H13C 0.9800 . ?
C14 H14A 0.9800 . ?
C14 H14B 0.9800 . ?
C14 H14C 0.9800 . ?
C21 C24 1.520(13) . ?
C21 C23 1.528(14) . ?
C21 C22 1.531(13) . ?
C22 H22A 0.9800 . ?
C22 H22B 0.9800 . ?
C22 H22C 0.9800 . ?
C23 H23A 0.9800 . ?
C23 H23B 0.9800 . ?
C23 H23C 0.9800 . ?
C24 H24A 0.9800 . ?
C24 H24B 0.9800 . ?
C24 H24C 0.9800 . ?
C31 C34 1.518(9) . ?
C31 C33 1.527(10) . ?
C31 C32 1.546(9) . ?
C32 H32A 0.9800 . ?
C32 H32B 0.9800 . ?
C32 H32C 0.9800 . ?
C33 H33A 0.9800 . ?
C33 H33B 0.9800 . ?
C33 H33C 0.9800 . ?
C34 H34A 0.9800 . ?
C34 H34B 0.9800 . ?
C34 H34C 0.9800 . ?
C41 C44 1.519(10) . ?
C41 C42 1.520(10) . ?
C41 C43 1.549(10) . ?
C42 H42A 0.9800 . ?
C42 H42B 0.9800 . ?
C42 H42C 0.9800 . ?
C43 H43A 0.9800 . ?
C43 H43B 0.9800 . ?
C43 H43C 0.9800 . ?
C44 H44A 0.9800 . ?
C44 H44B 0.9800 . ?
C44 H44C 0.9800 . ?
C101 C102 1.504(9) . ?
C101 H10A 0.9900 . ?
C101 H10B 0.9900 . ?
C102 C103 1.377(10) . ?
C103 C104 1.370(10) . ?
C103 H103 0.9500 . ?
C104 C105 1.382(11) . ?
C104 H104 0.9500 . ?
C105 C106 1.386(10) . ?
C105 H105 0.9500 . ?
C106 C107 1.469(10) . ?
C107 C108 1.401(10) . ?
C107 C112 1.405(11) . ?
C108 C109 1.388(13) . ?
C108 H108 0.9500 . ?
C109 C110 1.362(15) . ?
C109 H109 0.9500 . ?
C110 C111 1.399(13) . ?
C110 H110 0.9500 . ?
C111 C112 1.396(10) . ?
C111 H111 0.9500 . ?
C201 C202 1.497(8) . ?
C201 H20A 0.9900 . ?
C201 H20B 0.9900 . ?
C202 C203 1.385(9) . ?
C203 C204 1.379(9) . ?
C203 H203 0.9500 . ?
C204 C205 1.393(9) . ?
C204 H204 0.9500 . ?
C205 C206 1.383(9) . ?
C205 H205 0.9500 . ?
C206 C207 1.470(9) . ?
C207 C208 1.396(8) . ?
C207 C212 1.415(9) . ?
C208 C209 1.386(9) . ?
C208 H208 0.9500 . ?
C209 C210 1.380(10) . ?
C209 H209 0.9500 . ?
C210 C211 1.397(8) . ?
C210 H210 0.9500 . ?
C211 C212 1.402(8) . ?
C211 H211 0.9500 . ?
B1 F14 1.379(6) . ?
B1 F13 1.381(6) . ?
B1 F11 1.385(6) . ?
B1 F12 1.389(6) . ?
B2 F24 1.379(7) . ?
B2 F23 1.382(7) . ?
B2 F22 1.383(7) . ?
B2 F21 1.385(7) . ?
B2' F23' 1.380(7) . ?
B2' F22' 1.381(7) . ?
B2' F24' 1.381(7) . ?
B2' F21' 1.384(7) . ?
B3 F34 1.381(7) . ?
B3 F32 1.384(7) . ?
B3 F31 1.384(7) . ?
B3 F33 1.385(7) . ?
B3' F34' 1.380(7) . ?
B3' F31' 1.383(7) . ?
B3' F33' 1.385(7) . ?
B3' F32' 1.385(7) . ?
Cl11 C1 1.745(11) . ?
Cl12 C1 1.739(9) . ?
C1 H1C 0.9900 . ?
C1 H1D 0.9900 . ?
O4 H4A 0.8700 . ?
O4 H4B 0.8700 . ?
O5 H5A 0.8700 . ?
O5 H5B 0.8700 . ?

loop_
_geom_torsion_atom_site_label_1
_geom_torsion_atom_site_label_2
_geom_torsion_atom_site_label_3
_geom_torsion_atom_site_label_4
_geom_torsion
_geom_torsion_site_symmetry_1
_geom_torsion_site_symmetry_2
_geom_torsion_site_symmetry_3
_geom_torsion_site_symmetry_4
_geom_torsion_publ_flag
C101 P1 C11 C13 -165.4(5) . . . . ?
C21 P1 C11 C13 79.5(6) . . . . ?
Pt1 P1 C11 C13 -59.5(5) . . . . ?
C101 P1 C11 C12 -47.8(5) . . . . ?
C21 P1 C11 C12 -163.0(5) . . . . ?
Pt1 P1 C11 C12 58.1(5) . . . . ?
C101 P1 C11 C14 71.8(6) . . . . ?
C21 P1 C11 C14 -43.3(7) . . . . ?
Pt1 P1 C11 C14 177.7(5) . . . . ?
C101 P1 C21 C24 -43.7(7) . . . . ?
C11 P1 C21 C24 71.8(7) . . . . ?
Pt1 P1 C21 C24 -151.4(5) . . . . ?
C101 P1 C21 C23 -166.4(8) . . . . ?
C11 P1 C21 C23 -50.9(9) . . . . ?
Pt1 P1 C21 C23 85.9(8) . . . . ?
C101 P1 C21 C22 75.7(7) . . . . ?
C11 P1 C21 C22 -168.7(6) . . . . ?
Pt1 P1 C21 C22 -31.9(8) . . . . ?
C201 P2 C31 C34 64.8(6) . . . . ?
C41 P2 C31 C34 -50.1(6) . . . . ?
Pt2 P2 C31 C34 171.4(4) . . . . ?
C201 P2 C31 C33 -169.3(5) . . . . ?
C41 P2 C31 C33 75.7(5) . . . . ?
Pt2 P2 C31 C33 -62.7(5) . . . . ?
C201 P2 C31 C32 -53.7(5) . . . . ?
C41 P2 C31 C32 -168.7(5) . . . . ?
Pt2 P2 C31 C32 52.9(5) . . . . ?
C201 P2 C41 C44 -47.9(6) . . . . ?
C31 P2 C41 C44 67.7(6) . . . . ?
Pt2 P2 C41 C44 -154.1(5) . . . . ?
C201 P2 C41 C42 74.3(6) . . . . ?
C31 P2 C41 C42 -170.1(6) . . . . ?
Pt2 P2 C41 C42 -31.9(6) . . . . ?
C201 P2 C41 C43 -169.8(5) . . . . ?
C31 P2 C41 C43 -54.2(6) . . . . ?
Pt2 P2 C41 C43 83.9(5) . . . . ?
C21 P1 C101 C102 -147.0(5) . . . . ?
C11 P1 C101 C102 91.5(5) . . . . ?
Pt1 P1 C101 C102 -25.1(5) . . . . ?
C106 N1 C102 C103 -2.0(9) . . . . ?
Pt1 N1 C102 C103 174.6(5) . . . . ?
C106 N1 C102 C101 176.0(5) . . . . ?
Pt1 N1 C102 C101 -7.4(8) . . . . ?
P1 C101 C102 N1 23.6(7) . . . . ?
P1 C101 C102 C103 -158.4(5) . . . . ?
N1 C102 C103 C104 0.1(10) . . . . ?
C101 C102 C103 C104 -177.8(6) . . . . ?
C102 C103 C104 C105 1.5(10) . . . . ?
C103 C104 C105 C106 -1.2(10) . . . . ?
C102 N1 C106 C105 2.2(9) . . . . ?
Pt1 N1 C106 C105 -174.6(4) . . . . ?
C102 N1 C106 C107 -179.0(5) . . . . ?
Pt1 N1 C106 C107 4.2(7) . . . . ?
C104 C105 C106 N1 -0.6(9) . . . . ?
C104 C105 C106 C107 -179.2(6) . . . . ?
N1 C106 C107 C108 -176.0(6) . . . . ?
C105 C106 C107 C108 2.6(10) . . . . ?
N1 C106 C107 C112 1.1(8) . . . . ?
C105 C106 C107 C112 179.8(6) . . . . ?
C112 C107 C108 C109 -1.3(10) . . . . ?
C106 C107 C108 C109 175.7(6) . . . . ?
C107 C108 C109 C110 -0.7(11) . . . . ?
C108 C109 C110 C111 1.7(12) . . . . ?
C109 C110 C111 C112 -0.7(12) . . . . ?
C110 C111 C112 C107 -1.2(10) . . . . ?
C110 C111 C112 Pt1 -168.2(6) . . . . ?
C110 C111 C112 Ag1 108.7(7) . . . . ?
C108 C107 C112 C111 2.2(10) . . . . ?
C106 C107 C112 C111 -175.0(6) . . . . ?
C108 C107 C112 Pt1 171.7(5) . . . . ?
C106 C107 C112 Pt1 -5.5(7) . . . . ?
C108 C107 C112 Ag1 -99.2(6) . . . . ?
C106 C107 C112 Ag1 83.6(6) . . . . ?
C31 P2 C201 C202 98.8(5) . . . . ?
C41 P2 C201 C202 -140.0(5) . . . . ?
Pt2 P2 C201 C202 -20.4(5) . . . . ?
C206 N2 C202 C203 -2.1(8) . . . . ?
Pt2 N2 C202 C203 171.0(4) . . . . ?
C206 N2 C202 C201 174.8(5) . . . . ?
Pt2 N2 C202 C201 -12.1(7) . . . . ?
P2 C201 C202 N2 22.9(7) . . . . ?
P2 C201 C202 C203 -160.3(5) . . . . ?
N2 C202 C203 C204 -0.1(9) . . . . ?
C201 C202 C203 C204 -176.8(6) . . . . ?
C202 C203 C204 C205 1.5(9) . . . . ?
C203 C204 C205 C206 -0.8(9) . . . . ?
C202 N2 C206 C205 2.8(8) . . . . ?
Pt2 N2 C206 C205 -170.7(4) . . . . ?
C202 N2 C206 C207 -176.7(5) . . . . ?
Pt2 N2 C206 C207 9.8(6) . . . . ?
C204 C205 C206 N2 -1.3(8) . . . . ?
C204 C205 C206 C207 178.1(5) . . . . ?
N2 C206 C207 C208 175.3(5) . . . . ?
C205 C206 C207 C208 -4.2(9) . . . . ?
N2 C206 C207 C212 -3.6(7) . . . . ?
C205 C206 C207 C212 176.9(5) . . . . ?
C212 C207 C208 C209 1.7(9) . . . . ?
C206 C207 C208 C209 -177.2(5) . . . . ?
C207 C208 C209 C210 -1.2(9) . . . . ?
C208 C209 C210 C211 -0.3(9) . . . . ?
C209 C210 C211 C212 1.4(9) . . . . ?
C210 C211 C212 C207 -1.0(9) . . . . ?
C210 C211 C212 Pt2 -178.2(5) . . . . ?
C210 C211 C212 Ag1 101.9(6) . . . . ?
C208 C207 C212 C211 -0.6(8) . . . . ?
C206 C207 C212 C211 178.4(5) . . . . ?
C208 C207 C212 Pt2 177.2(4) . . . . ?
C206 C207 C212 Pt2 -3.9(6) . . . . ?
C208 C207 C212 Ag1 -96.9(5) . . . . ?
C206 C207 C212 Ag1 82.0(5) . . . . ?
